data_1540555
loop_
_publ_author_name
'Takamizawa, Satoshi'
'Takasaki, Yuichi'

_publ_section_title
;
 Shape-memory effect in an organosuperelastic crystal
;
_journal_issue 2
_journal_name_full 'Chem. Sci.'
_journal_page_first 1527
_journal_paper_doi 10.1039/C5SC04057D
_journal_volume 7
_journal_year 2016
_chemical_formula_sum 'C40 H56 B P'
_chemical_formula_weight 578.63
_chemical_name_systematic
; 
 ? 
;
_space_group_IT_number 2
_symmetry_cell_setting triclinic
_symmetry_space_group_name_Hall '-P 1'
_symmetry_space_group_name_H-M 'P -1'
_atom_sites_solution_hydrogens geom
_atom_sites_solution_primary direct
_atom_sites_solution_secondary difmap
_audit_creation_method SHELXL-97
_audit_update_record
;
2014-02-11 deposited with the CCDC.
2015-11-19 downloaded from the CCDC.
;
_cell_angle_alpha 68.892(2)
_cell_angle_beta 85.501(3)
_cell_angle_gamma 77.175(2)
_cell_formula_units_Z 4
_cell_length_a 10.5582(11)
_cell_length_b 19.131(2)
_cell_length_c 20.915(2)
_cell_measurement_reflns_used 1992
_cell_measurement_temperature 394
_cell_measurement_theta_max 17.15
_cell_measurement_theta_min 2.33
_cell_volume 3842.8(7)
_computing_cell_refinement 'Bruker SMART'
_computing_data_collection 'Bruker SMART'
_computing_data_reduction 'Bruker SAINT'
_computing_molecular_graphics 'Bruker SHELXTL'
_computing_publication_material 'Bruker SHELXTL'
_computing_structure_refinement 'SHELXL-97 (Sheldrick, 1997)'
_computing_structure_solution 'SHELXS-97 (Sheldrick, 1990)'
_diffrn_ambient_temperature 394
_diffrn_detector_area_resol_mean 8.366
_diffrn_measured_fraction_theta_full 0.996
_diffrn_measured_fraction_theta_max 0.996
_diffrn_measurement_device_type 'CCD area detector'
_diffrn_measurement_method 'phi and omega scans'
_diffrn_radiation_monochromator graphite
_diffrn_radiation_source 'fine-focus sealed tube'
_diffrn_radiation_type MoK\a
_diffrn_radiation_wavelength 0.71073
_diffrn_reflns_av_R_equivalents 0.0410
_diffrn_reflns_av_sigmaI/netI 0.0945
_diffrn_reflns_limit_h_max 12
_diffrn_reflns_limit_h_min -12
_diffrn_reflns_limit_k_max 22
_diffrn_reflns_limit_k_min -22
_diffrn_reflns_limit_l_max 24
_diffrn_reflns_limit_l_min -22
_diffrn_reflns_number 22471
_diffrn_reflns_theta_full 25.02
_diffrn_reflns_theta_max 25.02
_diffrn_reflns_theta_min 1.04
_exptl_absorpt_coefficient_mu 0.095
_exptl_absorpt_correction_T_max 0.9896
_exptl_absorpt_correction_T_min 0.9577
_exptl_absorpt_correction_type empirical
_exptl_absorpt_process_details
;
SADABS; sheldrick, 1996
;
_exptl_crystal_colour colorless
_exptl_crystal_density_diffrn 1.000
_exptl_crystal_density_method 'not measured'
_exptl_crystal_description needle
_exptl_crystal_F_000 1264
_exptl_crystal_size_max 0.46
_exptl_crystal_size_mid 0.14
_exptl_crystal_size_min 0.11
_refine_diff_density_max 0.421
_refine_diff_density_min -0.264
_refine_diff_density_rms 0.092
_refine_ls_extinction_method none
_refine_ls_goodness_of_fit_ref 0.894
_refine_ls_hydrogen_treatment constr
_refine_ls_matrix_type full
_refine_ls_number_parameters 765
_refine_ls_number_reflns 13522
_refine_ls_number_restraints 38
_refine_ls_restrained_S_all 0.907
_refine_ls_R_factor_all 0.2774
_refine_ls_R_factor_gt 0.0960
_refine_ls_shift/su_max 0.002
_refine_ls_shift/su_mean 0.000
_refine_ls_structure_factor_coef Fsqd
_refine_ls_weighting_details 'calc w=1/[\s^2^(Fo^2^)+(0.1994P)^2^+0.0000P] where P=(Fo^2^+2Fc^2^)/3'
_refine_ls_weighting_scheme calc
_refine_ls_wR_factor_gt 0.2660
_refine_ls_wR_factor_ref 0.3982
_reflns_number_gt 3496
_reflns_number_total 13522
_reflns_threshold_expression >2sigma(I)
_cod_data_source_file c5sc04057d5.cif
_cod_data_source_block 1_alpha_394K
_cod_depositor_comments
;
The following automatic conversions were performed:

'_symmetry_cell_setting' value 'Triclinic' changed to 'triclinic'
according to
/usr/data/users/saulius/crontab/automatic-downloads/rss-feeds/RSC/lib/dictionaries/cif_core.dic
dictionary named 'cif_core.dic' version 2.4.2 from 2011-04-26.

Automatic conversion script
Id: cif_fix_values 4268 2015-11-12 08:31:59Z antanas 

 Adding full bibliography for 1540554--1540557.cif.
;
_cod_original_cell_volume 3842.7(7)
_cod_original_sg_symbol_H-M P-1
_cod_database_code 1540555

loop_
_symmetry_equiv_pos_as_xyz
'x, y, z'
'-x, -y, -z'

loop_
_atom_site_label
_atom_site_type_symbol
_atom_site_fract_x
_atom_site_fract_y
_atom_site_fract_z
_atom_site_U_iso_or_equiv
_atom_site_adp_type
_atom_site_occupancy
_atom_site_symmetry_multiplicity
_atom_site_calc_flag
_atom_site_refinement_flags
B1 B 0.7595(6) 0.2663(4) 0.2427(3) 0.1061(19) Uani 1 1 d .
B2 B 0.3173(6) 0.2406(3) 0.7344(3) 0.0942(17) Uani 1 1 d .
C1 C 0.8238(8) 0.3316(4) 0.2506(3) 0.1115(17) Uani 1 1 d .
C2 C 0.7521(7) 0.3940(4) 0.2644(3) 0.145(2) Uani 1 1 d .
H2 H 0.6620 0.4010 0.2650 0.174 Uiso 1 1 calc R
C3 C 0.8070(12) 0.4468(5) 0.2774(4) 0.172(3) Uani 1 1 d .
H3 H 0.7541 0.4871 0.2878 0.206 Uiso 1 1 calc R
C4 C 0.9362(14) 0.4401(6) 0.2751(4) 0.176(4) Uani 1 1 d .
H4 H 0.9731 0.4762 0.2829 0.212 Uiso 1 1 calc R
C5 C 1.0127(9) 0.3801(7) 0.2612(4) 0.162(3) Uani 1 1 d .
H5 H 1.1024 0.3751 0.2585 0.194 Uiso 1 1 calc R
C6 C 0.9548(9) 0.3264(4) 0.2512(3) 0.134(2) Uani 1 1 d .
H6 H 1.0088 0.2840 0.2445 0.161 Uiso 1 1 calc R
C7 C 0.8382(6) 0.2246(4) 0.1913(3) 0.1080(16) Uani 1 1 d .
C8 C 0.9200(7) 0.2553(4) 0.1398(4) 0.138(2) Uani 1 1 d .
H8 H 0.9335 0.3037 0.1340 0.166 Uiso 1 1 calc R
C9 C 0.9840(8) 0.2199(6) 0.0957(4) 0.171(3) Uani 1 1 d .
H9 H 1.0395 0.2437 0.0623 0.206 Uiso 1 1 calc R
C10 C 0.9649(9) 0.1503(7) 0.1019(5) 0.174(3) Uani 1 1 d .
H10 H 1.0076 0.1257 0.0728 0.208 Uiso 1 1 calc R
C11 C 0.8831(9) 0.1163(4) 0.1506(5) 0.161(3) Uani 1 1 d .
H11 H 0.8687 0.0686 0.1549 0.194 Uiso 1 1 calc R
C12 C 0.8198(6) 0.1545(4) 0.1949(3) 0.132(2) Uani 1 1 d .
H12 H 0.7633 0.1309 0.2279 0.159 Uiso 1 1 calc R
C13 C 0.6142(7) 0.3029(4) 0.2085(4) 0.1209(19) Uani 1 1 d .
C14 C 0.5926(9) 0.3711(6) 0.1531(5) 0.162(3) Uani 1 1 d .
H14 H 0.6598 0.3972 0.1365 0.194 Uiso 1 1 calc R
C15 C 0.4635(14) 0.4026(6) 0.1205(5) 0.201(4) Uani 1 1 d .
H15 H 0.4512 0.4487 0.0836 0.241 Uiso 1 1 calc R
C16 C 0.3621(14) 0.3672(10) 0.1420(8) 0.231(7) Uani 1 1 d .
H16 H 0.2811 0.3877 0.1208 0.277 Uiso 1 1 calc R
C17 C 0.3845(11) 0.3015(8) 0.1950(7) 0.199(5) Uani 1 1 d .
H17 H 0.3165 0.2762 0.2114 0.239 Uiso 1 1 calc R
C18 C 0.5053(10) 0.2687(4) 0.2272(4) 0.155(2) Uani 1 1 d .
H18 H 0.5142 0.2217 0.2629 0.186 Uiso 1 1 calc R
C19 C 0.7519(7) 0.2065(4) 0.3199(3) 0.1158(17) Uani 1 1 d .
C20 C 0.6555(7) 0.2235(4) 0.3664(4) 0.152(2) Uani 1 1 d .
H20 H 0.5921 0.2682 0.3510 0.182 Uiso 1 1 calc R
C21 C 0.6535(13) 0.1745(8) 0.4350(6) 0.214(5) Uani 1 1 d .
H21 H 0.5900 0.1880 0.4643 0.257 Uiso 1 1 calc R
C22 C 0.7407(15) 0.1093(7) 0.4587(6) 0.213(6) Uani 1 1 d .
H22 H 0.7373 0.0769 0.5040 0.255 Uiso 1 1 calc R
C23 C 0.8347(11) 0.0904(5) 0.4162(6) 0.185(3) Uani 1 1 d .
H23 H 0.8958 0.0447 0.4324 0.222 Uiso 1 1 calc R
C24 C 0.8404(8) 0.1395(5) 0.3477(4) 0.143(2) Uani 1 1 d .
H24 H 0.9073 0.1257 0.3200 0.171 Uiso 1 1 calc R
C25 C 0.4425(6) 0.2734(4) 0.7375(3) 0.1152(17) Uani 1 1 d .
C26 C 0.4281(7) 0.3427(5) 0.7484(3) 0.1338(19) Uani 1 1 d U
H26 H 0.3441 0.3688 0.7524 0.161 Uiso 1 1 calc R
C27 C 0.5296(11) 0.3753(5) 0.7535(4) 0.161(3) Uani 1 1 d U
H27 H 0.5137 0.4220 0.7600 0.194 Uiso 1 1 calc R
C28 C 0.6533(11) 0.3376(7) 0.7487(4) 0.174(3) Uani 1 1 d .
H28 H 0.7224 0.3591 0.7516 0.208 Uiso 1 1 calc R
C29 C 0.6773(8) 0.2688(7) 0.7398(4) 0.178(3) Uani 1 1 d .
H29 H 0.7622 0.2430 0.7372 0.213 Uiso 1 1 calc R
C30 C 0.5724(8) 0.2374(4) 0.7345(3) 0.144(2) Uani 1 1 d .
H30 H 0.5900 0.1902 0.7288 0.173 Uiso 1 1 calc R
C31 C 0.3465(5) 0.1742(4) 0.6987(3) 0.1106(17) Uani 1 1 d .
C32 C 0.4188(7) 0.1833(4) 0.6397(4) 0.161(3) Uani 1 1 d .
H32 H 0.4550 0.2265 0.6213 0.193 Uiso 1 1 calc R
C33 C 0.4409(11) 0.1280(7) 0.6050(5) 0.196(4) Uani 1 1 d .
H33 H 0.4903 0.1345 0.5652 0.235 Uiso 1 1 calc R
C34 C 0.3861(13) 0.0676(8) 0.6337(6) 0.222(6) Uani 1 1 d .
H34 H 0.4026 0.0310 0.6128 0.267 Uiso 1 1 calc R
C35 C 0.3099(10) 0.0536(4) 0.6892(5) 0.181(3) Uani 1 1 d .
H35 H 0.2717 0.0111 0.7055 0.217 Uiso 1 1 calc R
C36 C 0.2923(7) 0.1088(5) 0.7209(3) 0.145(2) Uani 1 1 d .
H36 H 0.2403 0.1013 0.7598 0.174 Uiso 1 1 calc R
C37 C 0.2032(6) 0.3082(3) 0.6871(3) 0.1000(15) Uani 1 1 d .
C38 C 0.2291(6) 0.3728(4) 0.6359(3) 0.1210(18) Uani 1 1 d .
H38 H 0.3148 0.3788 0.6291 0.145 Uiso 1 1 calc R
C39 C 0.1357(11) 0.4285(4) 0.5947(4) 0.148(2) Uani 1 1 d .
H39 H 0.1587 0.4713 0.5614 0.178 Uiso 1 1 calc R
C40 C 0.0061(11) 0.4220(5) 0.6018(4) 0.156(3) Uani 1 1 d .
H40 H -0.0578 0.4604 0.5742 0.188 Uiso 1 1 calc R
C41 C -0.0252(7) 0.3580(6) 0.6503(5) 0.143(2) Uani 1 1 d .
H41 H -0.1106 0.3516 0.6553 0.172 Uiso 1 1 calc R
C42 C 0.0732(8) 0.3022(4) 0.6926(3) 0.1235(18) Uani 1 1 d .
H42 H 0.0506 0.2593 0.7258 0.148 Uiso 1 1 calc R
C43 C 0.2757(6) 0.2051(4) 0.8147(3) 0.1035(15) Uani 1 1 d .
C44 C 0.1772(6) 0.2410(3) 0.8472(3) 0.1219(18) Uani 1 1 d .
H44 H 0.1280 0.2883 0.8213 0.146 Uiso 1 1 calc R
C45 C 0.1483(8) 0.2106(6) 0.9157(4) 0.155(3) Uani 1 1 d .
H45 H 0.0802 0.2364 0.9349 0.186 Uiso 1 1 calc R
C46 C 0.2217(10) 0.1413(7) 0.9552(4) 0.169(3) Uani 1 1 d .
H46 H 0.2024 0.1202 1.0015 0.202 Uiso 1 1 calc R
C47 C 0.3214(8) 0.1037(4) 0.9275(4) 0.154(2) Uani 1 1 d .
H47 H 0.3720 0.0574 0.9544 0.185 Uiso 1 1 calc R
C48 C 0.3466(6) 0.1361(4) 0.8578(3) 0.1251(19) Uani 1 1 d .
H48 H 0.4151 0.1098 0.8390 0.150 Uiso 1 1 calc R
C49 C 0.1601(8) 0.2977(5) 0.4917(5) 0.175(3) Uani 1 1 d .
H49A H 0.1277 0.3270 0.5212 0.210 Uiso 1 1 calc R
H49B H 0.2393 0.2623 0.5125 0.210 Uiso 1 1 calc R
C50 C 0.1940(11) 0.3504(5) 0.4262(5) 0.212(4) Uani 1 1 d .
H50A H 0.1194 0.3922 0.4102 0.255 Uiso 1 1 calc R
H50B H 0.2080 0.3237 0.3938 0.255 Uiso 1 1 calc R
C51 C 0.3111(10) 0.3848(7) 0.4234(7) 0.252(5) Uani 1 1 d .
H51A H 0.2959 0.4142 0.4536 0.302 Uiso 1 1 calc R
H51B H 0.3857 0.3435 0.4410 0.302 Uiso 1 1 calc R
C52 C 0.3432(12) 0.4346(7) 0.3552(7) 0.291(7) Uani 1 1 d .
H52A H 0.3457 0.4090 0.3230 0.437 Uiso 1 1 calc R
H52B H 0.4266 0.4463 0.3566 0.437 Uiso 1 1 calc R
H52C H 0.2785 0.4813 0.3411 0.437 Uiso 1 1 calc R
C53 C 0.1027(12) 0.1884(6) 0.4379(5) 0.242(5) Uani 1 1 d .
H53A H 0.0399 0.1572 0.4412 0.290 Uiso 1 1 calc R
H53B H 0.0985 0.2245 0.3911 0.290 Uiso 1 1 calc R
C54 C 0.2235(17) 0.1406(7) 0.4460(7) 0.349(7) Uani 1 1 d DU
H54A H 0.2209 0.1046 0.4924 0.419 Uiso 1 1 calc R
H54B H 0.2811 0.1729 0.4480 0.419 Uiso 1 1 calc R
C55 C 0.3074(16) 0.0893(7) 0.4060(7) 0.366(7) Uani 1 1 d DU
H55A H 0.3987 0.0908 0.4055 0.440 Uiso 1 1 calc R
H55B H 0.2977 0.0365 0.4263 0.440 Uiso 1 1 calc R
C56 C 0.251(2) 0.1258(10) 0.3370(7) 0.474(10) Uani 1 1 d DU
H56A H 0.2412 0.1804 0.3231 0.711 Uiso 1 1 calc R
H56B H 0.1682 0.1133 0.3371 0.711 Uiso 1 1 calc R
H56C H 0.3081 0.1077 0.3055 0.711 Uiso 1 1 calc R
C57 C -0.1128(9) 0.2952(5) 0.4559(5) 0.206(3) Uani 1 1 d .
H57A H -0.1017 0.3285 0.4091 0.247 Uiso 1 1 calc R
H57B H -0.1622 0.2587 0.4541 0.247 Uiso 1 1 calc R
C58 C -0.1862(13) 0.3405(6) 0.4930(7) 0.258(5) Uani 1 1 d D
H58A H -0.1769 0.3098 0.5414 0.310 Uiso 1 1 calc R
H58B H -0.1455 0.3836 0.4854 0.310 Uiso 1 1 calc R
C59 C -0.3212(14) 0.3702(10) 0.4792(10) 0.346(9) Uani 1 1 d .
H59A H -0.3314 0.4081 0.4333 0.416 Uiso 1 1 calc R
H59B H -0.3612 0.3289 0.4800 0.416 Uiso 1 1 calc R
C60 C -0.3887(11) 0.4039(8) 0.5247(9) 0.326(8) Uani 1 1 d D
H60A H -0.4254 0.3665 0.5608 0.489 Uiso 1 1 calc R
H60B H -0.4569 0.4456 0.5005 0.489 Uiso 1 1 calc R
H60C H -0.3299 0.4229 0.5439 0.489 Uiso 1 1 calc R
C61 C 0.0341(9) 0.1840(5) 0.5799(4) 0.189(3) Uani 1 1 d U
H61A H 0.1202 0.1543 0.5955 0.227 Uiso 1 1 calc R
H61B H 0.0067 0.2169 0.6067 0.227 Uiso 1 1 calc R
C62 C -0.0545(11) 0.1312(5) 0.5943(5) 0.219(4) Uani 1 1 d U
H62A H -0.0236 0.0943 0.5717 0.263 Uiso 1 1 calc R
H62B H -0.1402 0.1595 0.5763 0.263 Uiso 1 1 calc R
C63 C -0.0632(14) 0.0878(8) 0.6741(8) 0.301(6) Uani 1 1 d D
H63A H 0.0225 0.0604 0.6926 0.361 Uiso 1 1 calc R
H63B H -0.0975 0.1242 0.6968 0.361 Uiso 1 1 calc R
C64 C -0.1477(15) 0.0349(10) 0.6855(8) 0.378(10) Uani 1 1 d D
H64A H -0.2065 0.0382 0.7222 0.567 Uiso 1 1 calc R
H64B H -0.0967 -0.0163 0.6974 0.567 Uiso 1 1 calc R
H64C H -0.1963 0.0475 0.6445 0.567 Uiso 1 1 calc R
C65 C 0.6710(8) 0.3039(5) 0.9901(5) 0.194(3) Uani 1 1 d .
H65A H 0.6285 0.3385 1.0133 0.233 Uiso 1 1 calc R
H65B H 0.7461 0.2707 1.0172 0.233 Uiso 1 1 calc R
C66 C 0.7170(10) 0.3506(6) 0.9203(6) 0.228(4) Uani 1 1 d .
H66A H 0.7560 0.3164 0.8961 0.274 Uiso 1 1 calc R
H66B H 0.6426 0.3858 0.8939 0.274 Uiso 1 1 calc R
C67 C 0.8148(11) 0.3957(7) 0.9249(7) 0.259(5) Uani 1 1 d U
H67A H 0.7762 0.4308 0.9483 0.311 Uiso 1 1 calc R
H67B H 0.8898 0.3610 0.9511 0.311 Uiso 1 1 calc R
C68 C 0.8554(11) 0.4385(7) 0.8567(7) 0.277(5) Uani 1 1 d U
H68A H 0.9023 0.4035 0.8355 0.415 Uiso 1 1 calc R
H68B H 0.9104 0.4709 0.8598 0.415 Uiso 1 1 calc R
H68C H 0.7802 0.4695 0.8295 0.415 Uiso 1 1 calc R
C69 C 0.6242(11) 0.1879(7) 0.9368(5) 0.220(4) Uani 1 1 d .
H69A H 0.5642 0.1553 0.9392 0.264 Uiso 1 1 calc R
H69B H 0.6291 0.2206 0.8893 0.264 Uiso 1 1 calc R
C70 C 0.7555(16) 0.1386(8) 0.9593(7) 0.295(7) Uani 1 1 d .
H70A H 0.7572 0.1082 1.0078 0.354 Uiso 1 1 calc R
H70B H 0.8221 0.1688 0.9493 0.354 Uiso 1 1 calc R
C71 C 0.7716(17) 0.0852(11) 0.9119(12) 0.391(12) Uani 1 1 d D
H71A H 0.7475 0.0363 0.9359 0.469 Uiso 1 1 calc R
H71B H 0.7250 0.1112 0.8688 0.469 Uiso 1 1 calc R
C72 C 0.9110(16) 0.0787(12) 0.9038(12) 0.404(13) Uani 1 1 d D
H72A H 0.9322 0.1271 0.8971 0.606 Uiso 1 1 calc R
H72B H 0.9390 0.0641 0.8648 0.606 Uiso 1 1 calc R
H72C H 0.9540 0.0406 0.9442 0.606 Uiso 1 1 calc R
C73 C 0.4139(9) 0.3038(6) 0.9405(4) 0.201(4) Uani 1 1 d .
H73A H 0.4378 0.3283 0.8932 0.242 Uiso 1 1 calc R
H73B H 0.3596 0.2690 0.9406 0.242 Uiso 1 1 calc R
C74 C 0.3328(11) 0.3635(7) 0.9628(7) 0.255(6) Uani 1 1 d D
H74A H 0.3894 0.3949 0.9676 0.305 Uiso 1 1 calc R
H74B H 0.3015 0.3381 1.0083 0.305 Uiso 1 1 calc R
C75 C 0.2189(13) 0.4164(9) 0.9222(7) 0.272(6) Uani 1 1 d .
H75A H 0.2477 0.4412 0.8759 0.327 Uiso 1 1 calc R
H75B H 0.1580 0.3863 0.9194 0.327 Uiso 1 1 calc R
C76 C 0.1555(13) 0.4710(8) 0.9464(8) 0.311(8) Uani 1 1 d D
H76A H 0.1148 0.4476 0.9892 0.466 Uiso 1 1 calc R
H76B H 0.0904 0.5059 0.9140 0.466 Uiso 1 1 calc R
H76C H 0.2160 0.4983 0.9534 0.466 Uiso 1 1 calc R
C77 C 0.5361(9) 0.1945(6) 1.0737(4) 0.207(3) Uani 1 1 d .
H77A H 0.6195 0.1649 1.0940 0.248 Uiso 1 1 calc R
H77B H 0.5040 0.2310 1.0967 0.248 Uiso 1 1 calc R
C78 C 0.4470(12) 0.1430(7) 1.0878(5) 0.248(5) Uani 1 1 d .
H78A H 0.4742 0.1093 1.0618 0.297 Uiso 1 1 calc R
H78B H 0.3612 0.1730 1.0717 0.297 Uiso 1 1 calc R
C79 C 0.4382(18) 0.0963(8) 1.1600(8) 0.327(9) Uani 1 1 d .
H79A H 0.5255 0.0719 1.1776 0.393 Uiso 1 1 calc R
H79B H 0.4001 0.1299 1.1850 0.393 Uiso 1 1 calc R
C80 C 0.3681(15) 0.0414(8) 1.1734(7) 0.312(7) Uani 1 1 d .
H80A H 0.2775 0.0648 1.1666 0.467 Uiso 1 1 calc R
H80B H 0.3824 0.0072 1.2200 0.467 Uiso 1 1 calc R
H80C H 0.3947 0.0132 1.1431 0.467 Uiso 1 1 calc R
P1 P 0.0449(2) 0.24350(11) 0.49178(10) 0.1476(8) Uani 1 1 d .
P2 P 0.5611(2) 0.24636(13) 0.98642(11) 0.1636(9) Uani 1 1 d .

loop_
_atom_site_aniso_label
_atom_site_aniso_U_11
_atom_site_aniso_U_22
_atom_site_aniso_U_33
_atom_site_aniso_U_23
_atom_site_aniso_U_13
_atom_site_aniso_U_12
B1 0.117(5) 0.103(5) 0.096(5) -0.039(4) -0.001(4) -0.012(4)
B2 0.101(4) 0.099(4) 0.076(4) -0.026(3) 0.008(3) -0.019(4)
C1 0.133(5) 0.110(5) 0.091(4) -0.032(3) 0.002(4) -0.029(4)
C2 0.188(6) 0.114(5) 0.147(6) -0.059(5) -0.002(5) -0.040(5)
C3 0.232(10) 0.118(6) 0.161(7) -0.041(5) -0.013(7) -0.034(7)
C4 0.263(13) 0.150(8) 0.132(6) -0.037(6) -0.003(8) -0.095(9)
C5 0.175(7) 0.195(9) 0.125(5) -0.043(6) 0.007(5) -0.082(8)
C6 0.175(7) 0.133(6) 0.100(4) -0.035(4) -0.004(4) -0.054(5)
C7 0.125(4) 0.108(4) 0.091(4) -0.039(4) 0.000(4) -0.017(3)
C8 0.157(5) 0.158(6) 0.098(4) -0.049(4) 0.021(4) -0.028(5)
C9 0.180(7) 0.219(9) 0.123(6) -0.079(7) 0.032(5) -0.038(7)
C10 0.160(7) 0.233(11) 0.126(7) -0.090(8) 0.012(5) 0.004(7)
C11 0.193(7) 0.146(6) 0.155(7) -0.084(6) -0.022(6) 0.007(6)
C12 0.152(5) 0.138(5) 0.111(5) -0.060(4) 0.005(4) -0.013(4)
C13 0.138(6) 0.121(5) 0.107(5) -0.056(4) 0.010(4) -0.009(5)
C14 0.171(8) 0.170(8) 0.148(7) -0.070(6) -0.015(6) -0.012(6)
C15 0.220(10) 0.183(9) 0.176(8) -0.083(7) -0.070(10) 0.061(9)
C16 0.158(10) 0.300(19) 0.269(17) -0.175(15) -0.052(12) 0.029(12)
C17 0.128(8) 0.278(14) 0.221(11) -0.143(10) -0.026(8) -0.001(9)
C18 0.154(7) 0.167(7) 0.152(6) -0.072(5) -0.001(6) -0.023(6)
C19 0.150(5) 0.116(5) 0.090(4) -0.040(4) 0.015(4) -0.044(4)
C20 0.176(6) 0.172(6) 0.114(6) -0.052(5) 0.029(5) -0.060(5)
C21 0.283(13) 0.266(13) 0.117(9) -0.066(9) 0.084(8) -0.135(11)
C22 0.340(18) 0.200(11) 0.106(7) -0.018(8) 0.015(9) -0.137(12)
C23 0.266(11) 0.143(7) 0.138(8) -0.019(7) -0.030(7) -0.067(7)
C24 0.207(7) 0.122(5) 0.091(5) -0.020(4) -0.012(5) -0.043(5)
C25 0.120(5) 0.130(5) 0.088(4) -0.030(3) 0.016(3) -0.030(4)
C26 0.132(5) 0.166(6) 0.111(4) -0.038(4) 0.007(4) -0.066(4)
C27 0.171(6) 0.182(6) 0.129(5) -0.039(4) 0.012(5) -0.062(6)
C28 0.176(9) 0.224(10) 0.147(6) -0.057(7) 0.015(6) -0.115(8)
C29 0.129(6) 0.243(11) 0.154(6) -0.047(7) 0.022(5) -0.071(7)
C30 0.118(5) 0.165(6) 0.137(5) -0.036(4) 0.014(4) -0.037(5)
C31 0.117(4) 0.127(5) 0.072(4) -0.031(3) 0.000(3) 0.000(4)
C32 0.162(6) 0.193(7) 0.112(5) -0.063(5) 0.008(5) 0.007(5)
C33 0.223(10) 0.220(11) 0.110(7) -0.071(8) 0.017(6) 0.039(8)
C34 0.262(14) 0.222(13) 0.142(10) -0.082(10) -0.020(9) 0.068(10)
C35 0.258(10) 0.129(6) 0.165(7) -0.075(6) -0.067(7) 0.003(6)
C36 0.173(6) 0.132(6) 0.125(5) -0.041(5) -0.018(4) -0.020(5)
C37 0.113(5) 0.107(4) 0.085(4) -0.042(4) 0.020(3) -0.026(4)
C38 0.119(5) 0.122(5) 0.103(4) -0.021(4) -0.015(4) -0.017(4)
C39 0.187(7) 0.132(6) 0.120(6) -0.033(5) -0.008(6) -0.037(6)
C40 0.183(9) 0.131(7) 0.136(7) -0.054(6) -0.033(6) 0.027(6)
C41 0.120(5) 0.171(7) 0.128(6) -0.056(5) 0.000(5) -0.004(6)
C42 0.129(5) 0.134(5) 0.104(4) -0.042(4) 0.014(4) -0.026(5)
C43 0.120(4) 0.111(4) 0.085(4) -0.034(4) 0.011(4) -0.038(3)
C44 0.146(5) 0.136(5) 0.093(4) -0.050(4) 0.029(4) -0.042(4)
C45 0.163(7) 0.218(8) 0.100(6) -0.069(5) 0.038(5) -0.060(6)
C46 0.186(8) 0.239(10) 0.098(6) -0.051(7) 0.034(6) -0.103(8)
C47 0.175(7) 0.158(6) 0.105(6) -0.007(5) -0.002(5) -0.053(5)
C48 0.153(5) 0.127(5) 0.092(5) -0.028(4) 0.013(4) -0.044(4)
C49 0.198(7) 0.183(7) 0.179(8) -0.097(6) 0.003(6) -0.053(6)
C50 0.286(12) 0.173(8) 0.193(9) -0.058(7) -0.015(8) -0.086(8)
C51 0.207(10) 0.252(12) 0.320(17) -0.104(12) -0.004(10) -0.086(9)
C52 0.272(12) 0.250(12) 0.294(15) -0.029(11) 0.063(11) -0.074(10)
C53 0.381(15) 0.232(11) 0.205(9) -0.132(9) 0.046(10) -0.170(11)
C54 0.56(2) 0.223(11) 0.312(14) -0.172(10) 0.062(15) -0.064(12)
C55 0.590(19) 0.248(11) 0.308(14) -0.153(11) 0.033(15) -0.102(12)
C56 0.64(2) 0.368(16) 0.40(2) -0.116(17) 0.01(2) -0.106(16)
C57 0.226(10) 0.189(8) 0.174(8) -0.018(7) -0.015(7) -0.061(7)
C58 0.264(14) 0.196(10) 0.292(14) -0.093(10) -0.074(11) 0.035(9)
C59 0.186(12) 0.43(2) 0.50(3) -0.28(2) -0.027(15) -0.005(13)
C60 0.206(12) 0.337(16) 0.45(2) -0.181(16) -0.029(13) -0.002(11)
C61 0.240(8) 0.165(7) 0.136(5) -0.027(5) -0.025(6) -0.022(5)
C62 0.270(9) 0.178(8) 0.163(6) -0.003(6) -0.019(7) -0.044(6)
C63 0.295(16) 0.307(16) 0.291(17) -0.072(14) -0.012(13) -0.094(12)
C64 0.302(18) 0.50(3) 0.321(19) -0.093(19) 0.022(14) -0.147(17)
C65 0.171(7) 0.232(9) 0.222(9) -0.124(8) -0.035(7) -0.042(6)
C66 0.254(10) 0.250(11) 0.223(11) -0.099(9) 0.027(9) -0.121(9)
C67 0.237(10) 0.230(11) 0.317(15) -0.074(10) -0.013(10) -0.097(8)
C68 0.269(10) 0.239(11) 0.308(15) -0.060(10) 0.022(10) -0.096(8)
C69 0.287(12) 0.255(12) 0.175(8) -0.106(9) 0.011(9) -0.125(10)
C70 0.39(2) 0.243(13) 0.304(16) -0.156(12) -0.050(15) -0.058(13)
C71 0.47(3) 0.261(16) 0.43(3) -0.096(17) 0.04(3) -0.13(2)
C72 0.43(3) 0.38(2) 0.52(3) -0.28(2) -0.10(3) -0.08(2)
C73 0.197(8) 0.264(10) 0.145(6) -0.036(7) -0.028(6) -0.105(8)
C74 0.217(11) 0.331(15) 0.272(14) -0.182(13) 0.006(10) -0.043(10)
C75 0.234(13) 0.301(16) 0.266(14) -0.086(12) -0.108(11) -0.009(11)
C76 0.297(16) 0.294(16) 0.350(19) -0.156(14) -0.079(13) 0.020(11)
C77 0.222(9) 0.253(10) 0.131(7) -0.052(7) -0.011(6) -0.044(8)
C78 0.295(13) 0.282(13) 0.148(8) -0.019(9) 0.004(8) -0.122(11)
C79 0.52(3) 0.250(15) 0.234(15) -0.048(12) -0.018(15) -0.172(15)
C80 0.352(17) 0.268(15) 0.265(14) -0.043(13) 0.028(12) -0.059(13)
P1 0.1647(17) 0.1522(16) 0.1283(15) -0.0520(13) -0.0082(12) -0.0306(13)
P2 0.1737(19) 0.195(2) 0.1422(17) -0.0674(16) -0.0008(14) -0.0639(16)

loop_
_atom_type_symbol
_atom_type_description
_atom_type_scat_dispersion_real
_atom_type_scat_dispersion_imag
_atom_type_scat_source
C C 0.0033 0.0016 'International Tables Vol C Tables 4.2.6.8 and 6.1.1.4'
H H 0.0000 0.0000 'International Tables Vol C Tables 4.2.6.8 and 6.1.1.4'
B B 0.0013 0.0007 'International Tables Vol C Tables 4.2.6.8 and 6.1.1.4'
P P 0.1023 0.0942 'International Tables Vol C Tables 4.2.6.8 and 6.1.1.4'

loop_
_geom_angle_atom_site_label_1
_geom_angle_atom_site_label_2
_geom_angle_atom_site_label_3
_geom_angle
C1 B1 C19 104.9(4)
C1 B1 C7 114.2(5)
C19 B1 C7 112.2(5)
C1 B1 C13 110.9(5)
C19 B1 C13 110.9(5)
C7 B1 C13 103.9(4)
C25 B2 C37 111.0(5)
C25 B2 C43 103.8(4)
C37 B2 C43 113.2(4)
C25 B2 C31 113.2(5)
C37 B2 C31 104.9(4)
C43 B2 C31 111.0(4)
C6 C1 C2 113.7(6)
C6 C1 B1 123.1(6)
C2 C1 B1 122.8(7)
C1 C2 C3 123.4(7)
C4 C3 C2 120.3(9)
C3 C4 C5 119.3(10)
C4 C5 C6 119.0(9)
C1 C6 C5 124.2(7)
C8 C7 C12 113.9(5)
C8 C7 B1 125.7(6)
C12 C7 B1 120.3(6)
C7 C8 C9 124.9(7)
C10 C9 C8 119.1(8)
C9 C10 C11 119.9(9)
C10 C11 C12 119.2(8)
C7 C12 C11 122.9(7)
C14 C13 C18 113.9(7)
C14 C13 B1 120.1(7)
C18 C13 B1 125.9(7)
C13 C14 C15 120.2(8)
C16 C15 C14 122.8(13)
C17 C16 C15 116.3(16)
C16 C17 C18 123.2(15)
C17 C18 C13 123.6(9)
C24 C19 C20 114.5(6)
C24 C19 B1 124.2(6)
C20 C19 B1 121.1(6)
C21 C20 C19 121.6(8)
C22 C21 C20 121.2(11)
C21 C22 C23 119.4(12)
C22 C23 C24 120.4(10)
C19 C24 C23 122.9(8)
C26 C25 C30 113.2(6)
C26 C25 B2 120.0(6)
C30 C25 B2 126.7(7)
C27 C26 C25 124.7(7)
C28 C27 C26 118.7(8)
C27 C28 C29 120.9(9)
C28 C29 C30 119.1(8)
C29 C30 C25 123.3(7)
C32 C31 C36 114.3(6)
C32 C31 B2 121.1(6)
C36 C31 B2 124.4(5)
C31 C32 C33 122.6(8)
C34 C33 C32 115.8(10)
C33 C34 C35 127.3(13)
C34 C35 C36 114.3(10)
C31 C36 C35 125.5(7)
C38 C37 C42 114.9(5)
C38 C37 B2 122.7(6)
C42 C37 B2 122.3(6)
C39 C38 C37 123.4(6)
C38 C39 C40 120.7(7)
C41 C40 C39 118.7(7)
C40 C41 C42 119.2(7)
C37 C42 C41 123.1(6)
C44 C43 C48 114.1(5)
C44 C43 B2 125.3(6)
C48 C43 B2 120.4(5)
C45 C44 C43 123.7(6)
C44 C45 C46 119.0(7)
C47 C46 C45 120.8(8)
C46 C47 C48 118.4(8)
C43 C48 C47 123.9(6)
C50 C49 P1 117.7(7)
C49 C50 C51 118.1(10)
C52 C51 C50 115.2(11)
C54 C53 P1 122.6(9)
C53 C54 C55 135.8(13)
C56 C55 C54 102.4(8)
C58 C57 P1 114.3(8)
C59 C58 C57 119.5(12)
C60 C59 C58 115.3(14)
C62 C61 P1 115.8(7)
C61 C62 C63 110.2(10)
C64 C63 C62 108.1(14)
C66 C65 P2 113.9(6)
C67 C66 C65 112.9(9)
C68 C67 C66 110.1(11)
C70 C69 P2 113.9(8)
C69 C70 C71 100.4(13)
C72 C71 C70 94.7(18)
C74 C73 P2 120.3(8)
C73 C74 C75 121.2(11)
C76 C75 C74 115.6(12)
C78 C77 P2 116.2(7)
C77 C78 C79 114.4(11)
C80 C79 C78 115.4(15)
C49 P1 C61 104.5(4)
C49 P1 C53 108.8(4)
C61 P1 C53 112.2(4)
C49 P1 C57 117.5(4)
C61 P1 C57 111.7(4)
C53 P1 C57 102.4(5)
C77 P2 C69 114.2(5)
C77 P2 C65 103.1(5)
C69 P2 C65 112.1(4)
C77 P2 C73 113.9(4)
C69 P2 C73 102.0(5)
C65 P2 C73 112.0(4)

loop_
_geom_bond_atom_site_label_1
_geom_bond_atom_site_label_2
_geom_bond_distance
B1 C1 1.611(8)
B1 C19 1.617(8)
B1 C7 1.632(8)
B1 C13 1.640(9)
B2 C25 1.599(8)
B2 C37 1.635(8)
B2 C43 1.635(7)
B2 C31 1.655(8)
C1 C6 1.365(8)
C1 C2 1.375(7)
C2 C3 1.383(9)
C3 C4 1.341(10)
C4 C5 1.358(10)
C5 C6 1.389(9)
C7 C8 1.369(7)
C7 C12 1.374(7)
C8 C9 1.384(8)
C9 C10 1.350(10)
C10 C11 1.357(10)
C11 C12 1.418(8)
C13 C14 1.385(9)
C13 C18 1.409(9)
C14 C15 1.474(11)
C15 C16 1.355(14)
C16 C17 1.331(15)
C17 C18 1.395(11)
C19 C24 1.368(8)
C19 C20 1.418(8)
C20 C21 1.404(11)
C21 C22 1.329(13)
C22 C23 1.357(12)
C23 C24 1.408(10)
C25 C26 1.398(7)
C25 C30 1.399(8)
C26 C27 1.383(9)
C27 C28 1.359(10)
C28 C29 1.361(10)
C29 C30 1.401(9)
C31 C32 1.376(8)
C31 C36 1.402(8)
C32 C33 1.455(11)
C33 C34 1.333(14)
C34 C35 1.339(12)
C35 C36 1.410(8)
C37 C38 1.379(7)
C37 C42 1.395(7)
C38 C39 1.362(8)
C39 C40 1.393(9)
C40 C41 1.367(9)
C41 C42 1.404(8)
C43 C44 1.387(7)
C43 C48 1.388(7)
C44 C45 1.375(8)
C45 C46 1.376(9)
C46 C47 1.353(9)
C47 C48 1.394(8)
C49 C50 1.452(10)
C49 P1 1.765(7)
C50 C51 1.513(11)
C51 C52 1.465(13)
C53 C54 1.377(16)
C53 P1 1.793(9)
C54 C55 1.593(9)
C55 C56 1.465(9)
C57 C58 1.431(11)
C57 P1 1.801(9)
C58 C59 1.423(14)
C59 C60 1.399(15)
C61 C62 1.464(10)
C61 P1 1.794(8)
C62 C63 1.580(15)
C63 C64 1.439(9)
C65 C66 1.519(11)
C65 P2 1.790(8)
C66 C67 1.514(12)
C67 C68 1.452(13)
C69 C70 1.495(13)
C69 P2 1.780(10)
C70 C71 1.64(2)
C71 C72 1.451(9)
C73 C74 1.464(11)
C73 P2 1.807(9)
C74 C75 1.480(13)
C75 C76 1.348(13)
C77 C78 1.450(11)
C77 P2 1.768(8)
C78 C79 1.461(14)
C79 C80 1.353(15)
